data_4328259
loop_
_publ_author_name
'Sang Ho Lim'
'Marilyn M. Olmstead'
'James C. Fettinger'
'Alan L. Balch'

_publ_section_title
;
 Polymorphs and Aurophilic Interactions in Colorless Crystals of
 Au2(\m-1,2 bis-(diphenylarsino)ethane)X2, (X = Cl, Br, I)
;
_journal_name_full 'Inorganic Chemistry'
_journal_page_first 1925
_journal_page_last 1932
_journal_paper_doi 10.1021/ic2022165
_journal_volume 51
_journal_year 2012
_chemical_formula_moiety 'C26 H24 As2 Au2 Cl2'
_chemical_formula_sum 'C26 H24 As2 Au2 Cl2'
_chemical_formula_weight 951.12
_chemical_name_common \b-Au2[1,2bis(diphenylarsine)ethane]Cl2
_chemical_name_systematic
; 
 ? 
;
_space_group_IT_number 2
_symmetry_cell_setting triclinic
_symmetry_space_group_name_Hall '-P 1'
_symmetry_space_group_name_H-M 'P -1'
_atom_sites_solution_hydrogens geom
_atom_sites_solution_primary direct
_atom_sites_solution_secondary difmap
_audit_creation_method SHELXL-97
_cell_angle_alpha 85.9628(7)
_cell_angle_beta 80.4396(7)
_cell_angle_gamma 69.7158(7)
_cell_formula_units_Z 4
_cell_length_a 11.4453(6)
_cell_length_b 11.5553(6)
_cell_length_c 21.0671(11)
_cell_measurement_reflns_used 3969
_cell_measurement_temperature 90(2)
_cell_measurement_theta_max 30.49
_cell_measurement_theta_min 2.73
_cell_volume 2576.9(2)
_computing_cell_refinement 'SAINT (7.68A) (Bruker, 2009)'
_computing_data_collection 'Apex2 (2010.9) (Bruker, 2010)'
_computing_data_reduction 'SAINT (7.68A) (Bruker, 2009)'
_computing_molecular_graphics 'SHELXTL 5.1, XP (Sheldrick, 1994)'
_computing_publication_material SHELXL97
_computing_structure_refinement 'SHELXL-97 (Sheldrick, 2008)'
_computing_structure_solution 'SHELXS-97 (Sheldrick, 2008)'
_diffrn_ambient_temperature 90(2)
_diffrn_measured_fraction_theta_full 0.986
_diffrn_measured_fraction_theta_max 0.986
_diffrn_measurement_device_type 'Bruker APEX-II CCD'
_diffrn_measurement_method '\f and \w scans'
_diffrn_radiation_monochromator graphite
_diffrn_radiation_source 'fine-focus sealed tube'
_diffrn_radiation_type MoK\a
_diffrn_radiation_wavelength 0.71073
_diffrn_reflns_av_R_equivalents 0.0000
_diffrn_reflns_av_sigmaI/netI 0.0370
_diffrn_reflns_limit_h_max 16
_diffrn_reflns_limit_h_min -16
_diffrn_reflns_limit_k_max 16
_diffrn_reflns_limit_k_min -16
_diffrn_reflns_limit_l_max 30
_diffrn_reflns_limit_l_min 0
_diffrn_reflns_number 15503
_diffrn_reflns_theta_full 30.49
_diffrn_reflns_theta_max 30.49
_diffrn_reflns_theta_min 2.52
_exptl_absorpt_coefficient_mu 14.143
_exptl_absorpt_correction_T_max 0.2817
_exptl_absorpt_correction_T_min 0.1552
_exptl_absorpt_correction_type multi-scan
_exptl_absorpt_process_details 'TWINABS V2008/4 (Sheldrick, 2008)'
_exptl_crystal_colour Colorless
_exptl_crystal_density_diffrn 2.452
_exptl_crystal_description Block
_exptl_crystal_F_000 1752
_exptl_crystal_size_max 0.21
_exptl_crystal_size_mid 0.16
_exptl_crystal_size_min 0.12
_refine_diff_density_max 2.665
_refine_diff_density_min -1.549
_refine_diff_density_rms 0.190
_refine_ls_extinction_method none
_refine_ls_goodness_of_fit_ref 1.023
_refine_ls_hydrogen_treatment constr
_refine_ls_matrix_type full
_refine_ls_number_parameters 578
_refine_ls_number_reflns 15503
_refine_ls_number_restraints 0
_refine_ls_restrained_S_all 1.023
_refine_ls_R_factor_all 0.0376
_refine_ls_R_factor_gt 0.0278
_refine_ls_shift/su_max 0.003
_refine_ls_shift/su_mean 0.000
_refine_ls_structure_factor_coef Fsqd
_refine_ls_weighting_details 'calc w=1/[\s^2^(Fo^2^)+(0.0269P)^2^+2.3628P] where P=(Fo^2^+2Fc^2^)/3'
_refine_ls_weighting_scheme calc
_refine_ls_wR_factor_gt 0.0605
_refine_ls_wR_factor_ref 0.0637
_reflns_number_gt 13144
_reflns_number_total 15503
_reflns_threshold_expression >2sigma(I)
_cod_data_source_file ic2022165_si_001_2.cif
_cod_data_source_block sh178
_cod_database_code 4328259

loop_
_symmetry_equiv_pos_as_xyz
'x, y, z'
'-x, -y, -z'

loop_
_atom_site_label
_atom_site_type_symbol
_atom_site_fract_x
_atom_site_fract_y
_atom_site_fract_z
_atom_site_U_iso_or_equiv
_atom_site_adp_type
_atom_site_occupancy
_atom_site_symmetry_multiplicity
_atom_site_calc_flag
_atom_site_refinement_flags
Au1 Au 0.170681(14) 1.045411(16) 0.633312(7) 0.01520(4) Uani 1 1 d .
Au2 Au 0.172934(14) 1.256938(15) 0.529517(7) 0.01516(4) Uani 1 1 d .
Au3 Au 0.313089(14) 0.950555(16) 0.855439(8) 0.01535(4) Uani 1 1 d .
Au4 Au 0.315916(15) 0.738418(16) 0.953095(8) 0.01582(4) Uani 1 1 d .
As1 As 0.04604(4) 0.94048(4) 0.60364(2) 0.01437(8) Uani 1 1 d .
As2 As 0.38140(4) 1.20446(4) 0.47703(2) 0.01390(8) Uani 1 1 d .
As3 As 0.44796(4) 1.03142(4) 0.89398(2) 0.01402(8) Uani 1 1 d .
As4 As 0.10299(4) 0.78475(4) 0.99667(2) 0.01488(8) Uani 1 1 d .
Cl1 Cl 0.29601(10) 1.13668(11) 0.66963(5) 0.0223(2) Uani 1 1 d .
Cl2 Cl -0.03672(10) 1.33911(11) 0.57203(5) 0.0215(2) Uani 1 1 d .
Cl3 Cl 0.17462(10) 0.87870(12) 0.81854(5) 0.0236(2) Uani 1 1 d .
Cl4 Cl 0.52944(10) 0.66205(11) 0.91986(5) 0.0212(2) Uani 1 1 d .
C1 C 0.0938(4) 0.7704(4) 0.6317(2) 0.0177(8) Uani 1 1 d .
C2 C 0.1623(4) 0.7381(4) 0.6835(2) 0.0196(9) Uani 1 1 d .
H2 H 0.1916 0.7960 0.6997 0.024 Uiso 1 1 calc R
C3 C 0.1869(5) 0.6205(5) 0.7108(2) 0.0251(10) Uani 1 1 d .
H3 H 0.2316 0.5988 0.7465 0.030 Uiso 1 1 calc R
C4 C 0.1467(4) 0.5347(5) 0.6864(2) 0.0233(10) Uani 1 1 d .
H4 H 0.1637 0.4546 0.7054 0.028 Uiso 1 1 calc R
C5 C 0.0818(4) 0.5658(5) 0.6343(2) 0.0241(10) Uani 1 1 d .
H5 H 0.0556 0.5066 0.6170 0.029 Uiso 1 1 calc R
C6 C 0.0549(4) 0.6837(5) 0.6071(2) 0.0224(10) Uani 1 1 d .
H6 H 0.0097 0.7050 0.5716 0.027 Uiso 1 1 calc R
C7 C -0.0352(5) 0.7646(5) 1.1939(2) 0.0272(11) Uani 1 1 d .
H7 H -0.1147 0.7865 1.2208 0.033 Uiso 1 1 calc R
C8 C -0.0293(4) 0.7884(5) 1.1283(2) 0.0239(10) Uani 1 1 d .
H8 H -0.1045 0.8266 1.1103 0.029 Uiso 1 1 calc R
C9 C 0.0377(4) 0.9367(4) 0.5120(2) 0.0179(8) Uani 1 1 d .
H9A H 0.1241 0.9099 0.4876 0.021 Uiso 1 1 calc R
H9B H -0.0022 0.8762 0.5047 0.021 Uiso 1 1 calc R
C10 C -0.1292(4) 1.0120(4) 0.64002(19) 0.0150(8) Uani 1 1 d .
C11 C -0.2119(4) 0.9449(5) 0.6436(2) 0.0219(9) Uani 1 1 d .
H11 H -0.1812 0.8614 0.6303 0.026 Uiso 1 1 calc R
C12 C -0.3388(4) 1.0022(5) 0.6667(2) 0.0256(10) Uani 1 1 d .
H12 H -0.3953 0.9573 0.6701 0.031 Uiso 1 1 calc R
C13 C -0.3834(4) 1.1251(5) 0.6848(2) 0.0269(11) Uani 1 1 d .
H13 H -0.4707 1.1650 0.6990 0.032 Uiso 1 1 calc R
C14 C -0.3009(4) 1.1895(5) 0.6821(2) 0.0272(11) Uani 1 1 d .
H14 H -0.3316 1.2730 0.6954 0.033 Uiso 1 1 calc R
C15 C -0.1738(4) 1.1330(5) 0.6601(2) 0.0224(9) Uani 1 1 d .
H15 H -0.1174 1.1773 0.6587 0.027 Uiso 1 1 calc R
C16 C 0.3862(4) 1.2701(4) 0.3895(2) 0.0157(8) Uani 1 1 d .
C17 C 0.2778(4) 1.3570(4) 0.3727(2) 0.0170(8) Uani 1 1 d .
H17 H 0.2030 1.3811 0.4033 0.020 Uiso 1 1 calc R
C18 C 0.2771(4) 1.4096(4) 0.3112(2) 0.0219(9) Uani 1 1 d .
H18 H 0.2023 1.4697 0.3000 0.026 Uiso 1 1 calc R
C19 C 0.3868(5) 1.3739(4) 0.2659(2) 0.0229(10) Uani 1 1 d .
H19 H 0.3867 1.4085 0.2237 0.028 Uiso 1 1 calc R
C20 C 0.4966(4) 1.2870(5) 0.2834(2) 0.0226(10) Uani 1 1 d .
H20 H 0.5718 1.2634 0.2531 0.027 Uiso 1 1 calc R
C21 C 0.4967(4) 1.2349(5) 0.3447(2) 0.0218(9) Uani 1 1 d .
H21 H 0.5716 1.1754 0.3562 0.026 Uiso 1 1 calc R
C22 C 0.3862(4) 1.3680(5) 0.7981(2) 0.0254(10) Uani 1 1 d .
H22 H 0.3696 1.3987 0.7563 0.030 Uiso 1 1 calc R
C23 C 0.4102(4) 1.4411(5) 0.8401(2) 0.0252(10) Uani 1 1 d .
H23 H 0.4114 1.5210 0.8268 0.030 Uiso 1 1 calc R
C24 C 0.4762(4) 1.2815(4) 0.5162(2) 0.0181(8) Uani 1 1 d .
C25 C 0.6022(4) 1.2633(4) 0.4936(2) 0.0222(9) Uani 1 1 d .
H25 H 0.6462 1.2062 0.4602 0.027 Uiso 1 1 calc R
C26 C 0.6640(4) 1.3284(5) 0.5198(2) 0.0253(10) Uani 1 1 d .
H26 H 0.7506 1.3150 0.5048 0.030 Uiso 1 1 calc R
C27 C 0.5986(5) 1.4134(5) 0.5680(2) 0.0257(10) Uani 1 1 d .
H27 H 0.6401 1.4599 0.5849 0.031 Uiso 1 1 calc R
C28 C 0.4748(5) 1.4304(5) 0.5911(2) 0.0254(10) Uani 1 1 d .
H28 H 0.4315 1.4869 0.6249 0.031 Uiso 1 1 calc R
C29 C 0.4125(4) 1.3656(4) 0.5654(2) 0.0215(9) Uani 1 1 d .
H29 H 0.3263 1.3784 0.5813 0.026 Uiso 1 1 calc R
C30 C 0.4874(4) 1.0313(4) 0.4675(2) 0.0181(9) Uani 1 1 d .
H30A H 0.4455 0.9876 0.4453 0.022 Uiso 1 1 calc R
H30B H 0.5686 1.0256 0.4404 0.022 Uiso 1 1 calc R
C31 C 0.4388(4) 1.0090(4) 0.9876(2) 0.0172(8) Uani 1 1 d .
H31A H 0.3725 1.0820 1.0085 0.021 Uiso 1 1 calc R
H31B H 0.4129 0.9363 1.0005 0.021 Uiso 1 1 calc R
C32 C 0.6235(4) 0.9649(4) 0.85694(19) 0.0160(8) Uani 1 1 d .
C33 C 0.7038(4) 1.0317(4) 0.8590(2) 0.0191(9) Uani 1 1 d .
H33 H 0.6731 1.1102 0.8788 0.023 Uiso 1 1 calc R
C34 C 0.8295(4) 0.9812(5) 0.8316(2) 0.0214(9) Uani 1 1 d .
H34 H 0.8849 1.0260 0.8324 0.026 Uiso 1 1 calc R
C35 C 0.8750(4) 0.8667(5) 0.8031(2) 0.0207(9) Uani 1 1 d .
H35 H 0.9616 0.8320 0.7858 0.025 Uiso 1 1 calc R
C36 C 0.7939(4) 0.8029(5) 0.8001(2) 0.0247(10) Uani 1 1 d .
H36 H 0.8250 0.7252 0.7796 0.030 Uiso 1 1 calc R
C37 C 0.6675(4) 0.8510(4) 0.8267(2) 0.0186(9) Uani 1 1 d .
H37 H 0.6121 0.8069 0.8243 0.022 Uiso 1 1 calc R
C38 C 0.4142(4) 1.2053(4) 0.8776(2) 0.0178(9) Uani 1 1 d .
C39 C 0.3862(4) 1.2504(5) 0.8166(2) 0.0217(9) Uani 1 1 d .
H39 H 0.3674 1.2012 0.7882 0.026 Uiso 1 1 calc R
C40 C 0.4324(4) 1.3975(4) 0.9017(2) 0.0246(10) Uani 1 1 d .
H40 H 0.4458 1.4488 0.9310 0.030 Uiso 1 1 calc R
C41 C 0.4351(4) 1.2799(4) 0.9204(2) 0.0204(9) Uani 1 1 d .
H41 H 0.4512 1.2499 0.9623 0.024 Uiso 1 1 calc R
C42 C 0.0268(4) 0.6845(4) 0.9603(2) 0.0168(8) Uani 1 1 d .
C43 C -0.0920(4) 0.6810(4) 0.9860(2) 0.0225(9) Uani 1 1 d .
H43 H -0.1363 0.7246 1.0241 0.027 Uiso 1 1 calc R
C44 C -0.1454(5) 0.6135(5) 0.9557(2) 0.0266(10) Uani 1 1 d .
H44 H -0.2271 0.6119 0.9728 0.032 Uiso 1 1 calc R
C45 C -0.0798(5) 0.5481(4) 0.9004(2) 0.0242(10) Uani 1 1 d .
H45 H -0.1169 0.5024 0.8796 0.029 Uiso 1 1 calc R
C46 C 0.0390(5) 0.5494(5) 0.8757(2) 0.0277(11) Uani 1 1 d .
H46 H 0.0844 0.5032 0.8384 0.033 Uiso 1 1 calc R
C47 C 0.0925(4) 0.6180(5) 0.9051(2) 0.0225(9) Uani 1 1 d .
H47 H 0.1740 0.6197 0.8877 0.027 Uiso 1 1 calc R
C48 C -0.0176(4) 0.9494(4) 0.9860(2) 0.0181(8) Uani 1 1 d .
H48A H -0.0220 0.9666 0.9396 0.022 Uiso 1 1 calc R
H48B H -0.1022 0.9520 1.0076 0.022 Uiso 1 1 calc R
C49 C 0.0880(4) 0.7562(4) 1.0886(2) 0.0173(8) Uani 1 1 d .
C50 C 0.1978(4) 0.7001(4) 1.1157(2) 0.0223(9) Uani 1 1 d .
H50 H 0.2777 0.6774 1.0891 0.027 Uiso 1 1 calc R
C51 C 0.1903(5) 0.6774(5) 1.1816(2) 0.0264(10) Uani 1 1 d .
H51 H 0.2652 0.6401 1.2000 0.032 Uiso 1 1 calc R
C52 C 0.0743(5) 0.7088(5) 1.2205(2) 0.0279(11) Uani 1 1 d .
H52 H 0.0696 0.6922 1.2655 0.033 Uiso 1 1 calc R

loop_
_atom_site_aniso_label
_atom_site_aniso_U_11
_atom_site_aniso_U_22
_atom_site_aniso_U_33
_atom_site_aniso_U_23
_atom_site_aniso_U_13
_atom_site_aniso_U_12
Au1 0.01326(7) 0.01756(9) 0.01600(7) -0.00268(6) -0.00189(6) -0.00646(6)
Au2 0.01299(7) 0.01608(9) 0.01665(7) -0.00259(6) -0.00083(6) -0.00544(6)
Au3 0.01290(7) 0.01653(9) 0.01739(8) -0.00217(6) -0.00241(6) -0.00556(6)
Au4 0.01426(7) 0.01502(9) 0.01881(8) -0.00214(6) -0.00153(6) -0.00585(6)
As1 0.01478(19) 0.0154(2) 0.01427(19) -0.00093(16) -0.00347(15) -0.00611(17)
As2 0.01211(18) 0.0128(2) 0.01555(19) -0.00101(15) -0.00119(15) -0.00299(16)
As3 0.01257(18) 0.0153(2) 0.01488(19) -0.00041(16) -0.00323(15) -0.00501(16)
As4 0.01353(18) 0.0130(2) 0.01754(19) -0.00216(16) -0.00190(15) -0.00360(16)
Cl1 0.0195(5) 0.0319(7) 0.0204(5) -0.0076(4) -0.0007(4) -0.0145(5)
Cl2 0.0144(4) 0.0229(6) 0.0272(5) -0.0071(4) 0.0014(4) -0.0072(4)
Cl3 0.0207(5) 0.0314(7) 0.0235(5) -0.0065(5) -0.0033(4) -0.0137(5)
Cl4 0.0150(4) 0.0256(6) 0.0236(5) -0.0018(4) -0.0008(4) -0.0081(4)
C1 0.0168(19) 0.015(2) 0.020(2) -0.0037(17) -0.0027(16) -0.0030(17)
C2 0.019(2) 0.018(2) 0.021(2) -0.0043(17) -0.0026(17) -0.0051(18)
C3 0.027(2) 0.022(3) 0.022(2) 0.0009(19) -0.0068(19) -0.002(2)
C4 0.021(2) 0.016(2) 0.030(2) -0.0011(19) -0.0013(18) -0.0036(18)
C5 0.022(2) 0.021(3) 0.029(2) -0.0045(19) 0.0001(19) -0.0086(19)
C6 0.023(2) 0.024(3) 0.020(2) -0.0042(18) -0.0039(17) -0.0065(19)
C7 0.029(2) 0.027(3) 0.023(2) -0.006(2) 0.0034(19) -0.007(2)
C8 0.023(2) 0.026(3) 0.019(2) -0.0061(19) -0.0010(17) -0.004(2)
C9 0.019(2) 0.015(2) 0.019(2) -0.0017(16) -0.0039(16) -0.0034(17)
C10 0.0150(18) 0.019(2) 0.0136(18) 0.0000(16) -0.0039(15) -0.0082(17)
C11 0.022(2) 0.019(2) 0.027(2) -0.0044(19) -0.0052(18) -0.0087(19)
C12 0.019(2) 0.036(3) 0.024(2) -0.005(2) -0.0003(18) -0.013(2)
C13 0.019(2) 0.039(3) 0.022(2) -0.005(2) 0.0030(18) -0.010(2)
C14 0.022(2) 0.030(3) 0.028(2) -0.008(2) 0.0013(19) -0.008(2)
C15 0.021(2) 0.023(3) 0.024(2) -0.0023(19) -0.0013(18) -0.0097(19)
C16 0.0158(19) 0.015(2) 0.0167(19) -0.0031(16) -0.0008(15) -0.0058(17)
C17 0.0168(19) 0.012(2) 0.020(2) -0.0013(16) -0.0001(16) -0.0023(16)
C18 0.020(2) 0.018(2) 0.026(2) 0.0054(18) -0.0082(18) -0.0033(18)
C19 0.030(2) 0.022(3) 0.018(2) -0.0006(18) -0.0039(18) -0.011(2)
C20 0.025(2) 0.019(2) 0.021(2) 0.0006(18) -0.0007(18) -0.0053(19)
C21 0.021(2) 0.023(3) 0.017(2) -0.0032(18) 0.0032(17) -0.0049(19)
C22 0.025(2) 0.021(3) 0.025(2) 0.0021(19) -0.0009(19) -0.003(2)
C23 0.020(2) 0.013(2) 0.037(3) 0.002(2) 0.0007(19) -0.0027(18)
C24 0.019(2) 0.016(2) 0.019(2) -0.0009(16) -0.0055(16) -0.0044(17)
C25 0.016(2) 0.020(2) 0.029(2) -0.0064(19) 0.0018(17) -0.0053(18)
C26 0.015(2) 0.024(3) 0.036(3) -0.004(2) -0.0026(18) -0.0049(18)
C27 0.031(2) 0.022(3) 0.031(2) 0.001(2) -0.014(2) -0.013(2)
C28 0.030(2) 0.021(3) 0.027(2) -0.0076(19) -0.007(2) -0.008(2)
C29 0.018(2) 0.020(2) 0.025(2) -0.0041(18) -0.0037(17) -0.0038(18)
C30 0.018(2) 0.012(2) 0.019(2) -0.0036(16) -0.0024(16) 0.0007(17)
C31 0.0137(18) 0.017(2) 0.022(2) 0.0012(17) -0.0044(16) -0.0063(17)
C32 0.0134(18) 0.018(2) 0.0157(19) 0.0007(16) -0.0015(15) -0.0052(16)
C33 0.0141(19) 0.019(2) 0.024(2) -0.0033(18) -0.0011(16) -0.0056(17)
C34 0.017(2) 0.026(3) 0.022(2) 0.0004(19) -0.0008(17) -0.0103(19)
C35 0.0114(18) 0.026(3) 0.022(2) -0.0012(18) -0.0023(16) -0.0029(18)
C36 0.021(2) 0.024(3) 0.026(2) -0.010(2) 0.0026(18) -0.0046(19)
C37 0.018(2) 0.021(2) 0.019(2) 0.0011(17) -0.0029(16) -0.0102(18)
C38 0.0146(18) 0.017(2) 0.019(2) -0.0021(17) -0.0012(15) -0.0014(17)
C39 0.019(2) 0.021(3) 0.021(2) -0.0014(18) -0.0048(17) -0.0012(18)
C40 0.022(2) 0.015(2) 0.037(3) -0.006(2) -0.007(2) -0.0040(18)
C41 0.019(2) 0.017(2) 0.024(2) -0.0030(18) -0.0064(17) -0.0035(18)
C42 0.0184(19) 0.015(2) 0.019(2) -0.0029(16) -0.0038(16) -0.0069(17)
C43 0.017(2) 0.021(3) 0.027(2) -0.0056(19) -0.0013(17) -0.0043(18)
C44 0.022(2) 0.028(3) 0.034(3) -0.001(2) -0.006(2) -0.014(2)
C45 0.031(2) 0.021(3) 0.027(2) 0.0026(19) -0.012(2) -0.015(2)
C46 0.033(3) 0.026(3) 0.027(2) -0.008(2) -0.002(2) -0.012(2)
C47 0.022(2) 0.025(3) 0.024(2) -0.0035(19) 0.0007(18) -0.0126(19)
C48 0.0178(19) 0.015(2) 0.020(2) -0.0001(17) -0.0049(16) -0.0032(17)
C49 0.021(2) 0.012(2) 0.019(2) -0.0043(16) -0.0024(16) -0.0056(17)
C50 0.020(2) 0.020(2) 0.027(2) -0.0012(19) -0.0057(18) -0.0059(19)
C51 0.034(3) 0.019(3) 0.030(2) 0.001(2) -0.013(2) -0.011(2)
C52 0.044(3) 0.022(3) 0.021(2) 0.0006(19) -0.010(2) -0.013(2)

loop_
_atom_type_symbol
_atom_type_description
_atom_type_scat_dispersion_real
_atom_type_scat_dispersion_imag
_atom_type_scat_source
C C 0.0033 0.0016 'International Tables Vol C Tables 4.2.6.8 and 6.1.1.4'
H H 0.0000 0.0000 'International Tables Vol C Tables 4.2.6.8 and 6.1.1.4'
Cl Cl 0.1484 0.1585 'International Tables Vol C Tables 4.2.6.8 and 6.1.1.4'
As As 0.0499 2.0058 'International Tables Vol C Tables 4.2.6.8 and 6.1.1.4'
Au Au -2.0133 8.8022 'International Tables Vol C Tables 4.2.6.8 and 6.1.1.4'

loop_
_geom_angle_atom_site_label_1
_geom_angle_atom_site_label_2
_geom_angle_atom_site_label_3
_geom_angle
_geom_angle_site_symmetry_1
Cl1 Au1 As1 175.13(3) .
Cl1 Au1 Au2 77.15(3) .
As1 Au1 Au2 107.711(12) .
Cl2 Au2 As2 170.51(3) .
Cl2 Au2 Au1 83.37(3) .
As2 Au2 Au1 105.991(12) .
Cl3 Au3 As3 177.71(3) .
Cl3 Au3 Au4 80.26(3) .
As3 Au3 Au4 100.781(12) .
Cl4 Au4 As4 170.30(3) .
Cl4 Au4 Au3 86.26(3) .
As4 Au4 Au3 103.335(13) .
C1 As1 C10 104.70(18) .
C1 As1 C9 104.92(18) .
C10 As1 C9 102.35(17) .
C1 As1 Au1 113.72(13) .
C10 As1 Au1 112.62(13) .
C9 As1 Au1 117.17(14) .
C24 As2 C16 103.58(18) .
C24 As2 C30 105.52(19) .
C16 As2 C30 104.08(18) .
C24 As2 Au2 111.64(13) .
C16 As2 Au2 110.63(12) .
C30 As2 Au2 119.93(13) .
C38 As3 C32 100.93(18) .
C38 As3 C31 105.90(19) .
C32 As3 C31 107.27(17) .
C38 As3 Au3 115.05(13) .
C32 As3 Au3 115.85(13) .
C31 As3 Au3 110.88(12) .
C49 As4 C42 108.49(18) .
C49 As4 C48 104.71(18) .
C42 As4 C48 101.07(18) .
C49 As4 Au4 109.45(13) .
C42 As4 Au4 111.93(13) .
C48 As4 Au4 120.36(13) .
C6 C1 C2 119.7(4) .
C6 C1 As1 123.5(3) .
C2 C1 As1 116.6(3) .
C3 C2 C1 119.4(4) .
C3 C2 H2 120.3 .
C1 C2 H2 120.3 .
C4 C3 C2 120.6(4) .
C4 C3 H3 119.7 .
C2 C3 H3 119.7 .
C5 C4 C3 119.9(5) .
C5 C4 H4 120.0 .
C3 C4 H4 120.0 .
C4 C5 C6 120.0(5) .
C4 C5 H5 120.0 .
C6 C5 H5 120.0 .
C1 C6 C5 120.4(4) .
C1 C6 H6 119.8 .
C5 C6 H6 119.8 .
C8 C7 C52 120.3(5) .
C8 C7 H7 119.8 .
C52 C7 H7 119.8 .
C7 C8 C49 119.9(4) .
C7 C8 H8 120.1 .
C49 C8 H8 120.1 .
C9 C9 As1 110.7(4) 2_576
C9 C9 H9A 109.5 2_576
As1 C9 H9A 109.5 .
C9 C9 H9B 109.5 2_576
As1 C9 H9B 109.5 .
H9A C9 H9B 108.1 .
C15 C10 C11 120.2(4) .
C15 C10 As1 118.7(3) .
C11 C10 As1 121.1(3) .
C12 C11 C10 119.2(4) .
C12 C11 H11 120.4 .
C10 C11 H11 120.4 .
C11 C12 C13 120.0(4) .
C11 C12 H12 120.0 .
C13 C12 H12 120.0 .
C14 C13 C12 120.2(5) .
C14 C13 H13 119.9 .
C12 C13 H13 119.9 .
C13 C14 C15 120.3(5) .
C13 C14 H14 119.8 .
C15 C14 H14 119.8 .
C10 C15 C14 119.9(4) .
C10 C15 H15 120.0 .
C14 C15 H15 120.0 .
C17 C16 C21 119.9(4) .
C17 C16 As2 118.2(3) .
C21 C16 As2 121.9(3) .
C16 C17 C18 120.5(4) .
C16 C17 H17 119.7 .
C18 C17 H17 119.7 .
C17 C18 C19 119.9(4) .
C17 C18 H18 120.1 .
C19 C18 H18 120.1 .
C20 C19 C18 119.4(4) .
C20 C19 H19 120.3 .
C18 C19 H19 120.3 .
C21 C20 C19 120.5(4) .
C21 C20 H20 119.7 .
C19 C20 H20 119.7 .
C20 C21 C16 119.8(4) .
C20 C21 H21 120.1 .
C16 C21 H21 120.1 .
C23 C22 C39 120.5(5) .
C23 C22 H22 119.7 .
C39 C22 H22 119.7 .
C22 C23 C40 120.0(5) .
C22 C23 H23 120.0 .
C40 C23 H23 120.0 .
C25 C24 C29 119.4(4) .
C25 C24 As2 122.1(3) .
C29 C24 As2 118.4(3) .
C24 C25 C26 120.2(4) .
C24 C25 H25 119.9 .
C26 C25 H25 119.9 .
C25 C26 C27 119.7(4) .
C25 C26 H26 120.1 .
C27 C26 H26 120.1 .
C28 C27 C26 120.3(4) .
C28 C27 H27 119.8 .
C26 C27 H27 119.8 .
C27 C28 C29 120.3(5) .
C27 C28 H28 119.9 .
C29 C28 H28 119.9 .
C28 C29 C24 120.1(4) .
C28 C29 H29 120.0 .
C24 C29 H29 120.0 .
C30 C30 As2 111.7(4) 2_676
C30 C30 H30A 109.3 2_676
As2 C30 H30A 109.3 .
C30 C30 H30B 109.3 2_676
As2 C30 H30B 109.3 .
H30A C30 H30B 107.9 .
C31 C31 As3 114.4(4) 2_677
C31 C31 H31A 108.7 2_677
As3 C31 H31A 108.7 .
C31 C31 H31B 108.7 2_677
As3 C31 H31B 108.7 .
H31A C31 H31B 107.6 .
C37 C32 C33 120.8(4) .
C37 C32 As3 118.9(3) .
C33 C32 As3 120.3(3) .
C34 C33 C32 118.7(4) .
C34 C33 H33 120.6 .
C32 C33 H33 120.6 .
C35 C34 C33 120.9(4) .
C35 C34 H34 119.6 .
C33 C34 H34 119.6 .
C34 C35 C36 119.7(4) .
C34 C35 H35 120.1 .
C36 C35 H35 120.1 .
C35 C36 C37 120.9(4) .
C35 C36 H36 119.6 .
C37 C36 H36 119.6 .
C36 C37 C32 118.9(4) .
C36 C37 H37 120.6 .
C32 C37 H37 120.6 .
C41 C38 C39 120.4(4) .
C41 C38 As3 121.8(3) .
C39 C38 As3 117.1(4) .
C22 C39 C38 119.0(5) .
C22 C39 H39 120.5 .
C38 C39 H39 120.5 .
C41 C40 C23 120.2(5) .
C41 C40 H40 119.9 .
C23 C40 H40 119.9 .
C40 C41 C38 119.8(4) .
C40 C41 H41 120.1 .
C38 C41 H41 120.1 .
C43 C42 C47 119.9(4) .
C43 C42 As4 122.1(3) .
C47 C42 As4 118.0(3) .
C44 C43 C42 119.7(4) .
C44 C43 H43 120.2 .
C42 C43 H43 120.2 .
C43 C44 C45 120.2(4) .
C43 C44 H44 119.9 .
C45 C44 H44 119.9 .
C46 C45 C44 120.1(4) .
C46 C45 H45 119.9 .
C44 C45 H45 119.9 .
C45 C46 C47 120.1(5) .
C45 C46 H46 120.0 .
C47 C46 H46 120.0 .
C46 C47 C42 120.0(4) .
C46 C47 H47 120.0 .
C42 C47 H47 120.0 .
C48 C48 As4 112.5(4) 2_577
C48 C48 H48A 109.1 2_577
As4 C48 H48A 109.1 .
C48 C48 H48B 109.1 2_577
As4 C48 H48B 109.1 .
H48A C48 H48B 107.8 .
C50 C49 C8 119.4(4) .
C50 C49 As4 118.5(3) .
C8 C49 As4 122.0(3) .
C51 C50 C49 120.0(4) .
C51 C50 H50 120.0 .
C49 C50 H50 120.0 .
C52 C51 C50 120.4(5) .
C52 C51 H51 119.8 .
C50 C51 H51 119.8 .
C51 C52 C7 120.0(4) .
C51 C52 H52 120.0 .
C7 C52 H52 120.0 .

loop_
_geom_bond_atom_site_label_1
_geom_bond_atom_site_label_2
_geom_bond_distance
_geom_bond_site_symmetry_2
Au1 Cl1 2.2983(11) .
Au1 As1 2.3448(5) .
Au1 Au2 3.1668(3) .
Au2 Cl2 2.2995(10) .
Au2 As2 2.3448(4) .
Au3 Cl3 2.2842(11) .
Au3 As3 2.3320(5) .
Au3 Au4 3.0821(3) .
Au4 Cl4 2.2945(11) .
Au4 As4 2.3430(5) .
As1 C1 1.926(5) .
As1 C10 1.929(4) .
As1 C9 1.952(4) .
As2 C24 1.928(4) .
As2 C16 1.943(4) .
As2 C30 1.951(4) .
As3 C38 1.927(5) .
As3 C32 1.931(4) .
As3 C31 1.961(4) .
As4 C49 1.931(4) .
As4 C42 1.934(4) .
As4 C48 1.949(4) .
C1 C6 1.388(6) .
C1 C2 1.403(6) .
C2 C3 1.391(6) .
C2 H2 0.9500 .
C3 C4 1.389(7) .
C3 H3 0.9500 .
C4 C5 1.384(7) .
C4 H4 0.9500 .
C5 C6 1.392(7) .
C5 H5 0.9500 .
C6 H6 0.9500 .
C7 C8 1.384(6) .
C7 C52 1.387(7) .
C7 H7 0.9500 .
C8 C49 1.402(6) .
C8 H8 0.9500 .
C9 C9 1.519(8) 2_576
C9 H9A 0.9900 .
C9 H9B 0.9900 .
C10 C15 1.382(6) .
C10 C11 1.407(6) .
C11 C12 1.389(6) .
C11 H11 0.9500 .
C12 C13 1.391(7) .
C12 H12 0.9500 .
C13 C14 1.382(7) .
C13 H13 0.9500 .
C14 C15 1.385(6) .
C14 H14 0.9500 .
C15 H15 0.9500 .
C16 C17 1.381(6) .
C16 C21 1.400(6) .
C17 C18 1.391(6) .
C17 H17 0.9500 .
C18 C19 1.398(6) .
C18 H18 0.9500 .
C19 C20 1.396(6) .
C19 H19 0.9500 .
C20 C21 1.385(6) .
C20 H20 0.9500 .
C21 H21 0.9500 .
C22 C23 1.386(7) .
C22 C39 1.388(7) .
C22 H22 0.9500 .
C23 C40 1.390(7) .
C23 H23 0.9500 .
C24 C25 1.388(6) .
C24 C29 1.397(6) .
C25 C26 1.388(7) .
C25 H25 0.9500 .
C26 C27 1.391(7) .
C26 H26 0.9500 .
C27 C28 1.370(7) .
C27 H27 0.9500 .
C28 C29 1.385(6) .
C28 H28 0.9500 .
C29 H29 0.9500 .
C30 C30 1.528(8) 2_676
C30 H30A 0.9900 .
C30 H30B 0.9900 .
C31 C31 1.520(8) 2_677
C31 H31A 0.9900 .
C31 H31B 0.9900 .
C32 C37 1.394(6) .
C32 C33 1.398(6) .
C33 C34 1.391(6) .
C33 H33 0.9500 .
C34 C35 1.382(7) .
C34 H34 0.9500 .
C35 C36 1.381(7) .
C35 H35 0.9500 .
C36 C37 1.390(6) .
C36 H36 0.9500 .
C37 H37 0.9500 .
C38 C41 1.392(6) .
C38 C39 1.398(6) .
C39 H39 0.9500 .
C40 C41 1.379(7) .
C40 H40 0.9500 .
C41 H41 0.9500 .
C42 C43 1.391(6) .
C42 C47 1.393(6) .
C43 C44 1.385(7) .
C43 H43 0.9500 .
C44 C45 1.391(7) .
C44 H44 0.9500 .
C45 C46 1.378(7) .
C45 H45 0.9500 .
C46 C47 1.385(6) .
C46 H46 0.9500 .
C47 H47 0.9500 .
C48 C48 1.544(9) 2_577
C48 H48A 0.9900 .
C48 H48B 0.9900 .
C49 C50 1.395(6) .
C50 C51 1.388(7) .
C50 H50 0.9500 .
C51 C52 1.383(7) .
C51 H51 0.9500 .
C52 H52 0.9500 .

loop_
_geom_torsion_atom_site_label_1
_geom_torsion_atom_site_label_2
_geom_torsion_atom_site_label_3
_geom_torsion_atom_site_label_4
_geom_torsion
_geom_torsion_site_symmetry_4
Cl1 Au1 Au2 Cl2 -112.99(4) .
As1 Au1 Au2 Cl2 67.16(3) .
Cl1 Au1 Au2 As2 65.40(3) .
As1 Au1 Au2 As2 -114.453(17) .
Cl3 Au3 Au4 Cl4 122.89(4) .
As3 Au3 Au4 Cl4 -59.18(3) .
Cl3 Au3 Au4 As4 -55.70(3) .
As3 Au3 Au4 As4 122.233(17) .
Au2 Au1 As1 C1 151.64(14) .
Au2 Au1 As1 C10 -89.46(13) .
Au2 Au1 As1 C9 28.85(14) .
Au1 Au2 As2 C24 -93.36(14) .
Au1 Au2 As2 C16 151.85(14) .
Au1 Au2 As2 C30 30.73(15) .
Au4 Au3 As3 C38 -150.72(14) .
Au4 Au3 As3 C32 91.96(14) .
Au4 Au3 As3 C31 -30.58(14) .
Au3 Au4 As4 C49 -137.76(14) .
Au3 Au4 As4 C42 101.92(14) .
Au3 Au4 As4 C48 -16.49(15) .
C10 As1 C1 C6 72.7(4) .
C9 As1 C1 C6 -34.7(4) .
Au1 As1 C1 C6 -164.0(3) .
C10 As1 C1 C2 -101.7(3) .
C9 As1 C1 C2 151.0(3) .
Au1 As1 C1 C2 21.7(4) .
C6 C1 C2 C3 -2.0(6) .
As1 C1 C2 C3 172.6(3) .
C1 C2 C3 C4 1.4(7) .
C2 C3 C4 C5 0.1(7) .
C3 C4 C5 C6 -1.1(7) .
C2 C1 C6 C5 1.0(7) .
As1 C1 C6 C5 -173.2(3) .
C4 C5 C6 C1 0.6(7) .
C52 C7 C8 C49 0.0(8) .
C1 As1 C9 C9 161.9(4) 2_576
C10 As1 C9 C9 52.8(5) 2_576
Au1 As1 C9 C9 -70.9(4) 2_576
C1 As1 C10 C15 145.1(3) .
C9 As1 C10 C15 -105.6(4) .
Au1 As1 C10 C15 21.1(4) .
C1 As1 C10 C11 -37.8(4) .
C9 As1 C10 C11 71.5(4) .
Au1 As1 C10 C11 -161.8(3) .
C15 C10 C11 C12 0.8(7) .
As1 C10 C11 C12 -176.3(3) .
C10 C11 C12 C13 1.3(7) .
C11 C12 C13 C14 -2.4(7) .
C12 C13 C14 C15 1.4(8) .
C11 C10 C15 C14 -1.8(7) .
As1 C10 C15 C14 175.4(4) .
C13 C14 C15 C10 0.7(7) .
C24 As2 C16 C17 -106.6(4) .
C30 As2 C16 C17 143.2(4) .
Au2 As2 C16 C17 13.1(4) .
C24 As2 C16 C21 71.1(4) .
C30 As2 C16 C21 -39.0(4) .
Au2 As2 C16 C21 -169.1(3) .
C21 C16 C17 C18 0.3(7) .
As2 C16 C17 C18 178.1(3) .
C16 C17 C18 C19 0.4(7) .
C17 C18 C19 C20 -1.1(7) .
C18 C19 C20 C21 1.1(7) .
C19 C20 C21 C16 -0.4(7) .
C17 C16 C21 C20 -0.3(7) .
As2 C16 C21 C20 -178.0(4) .
C39 C22 C23 C40 -1.1(7) .
C16 As2 C24 C25 -61.4(4) .
C30 As2 C24 C25 47.7(4) .
Au2 As2 C24 C25 179.6(3) .
C16 As2 C24 C29 113.4(4) .
C30 As2 C24 C29 -137.5(4) .
Au2 As2 C24 C29 -5.6(4) .
C29 C24 C25 C26 -0.1(7) .
As2 C24 C25 C26 174.6(4) .
C24 C25 C26 C27 -1.0(7) .
C25 C26 C27 C28 2.0(8) .
C26 C27 C28 C29 -1.8(8) .
C27 C28 C29 C24 0.7(7) .
C25 C24 C29 C28 0.3(7) .
As2 C24 C29 C28 -174.7(4) .
C24 As2 C30 C30 62.0(5) 2_676
C16 As2 C30 C30 170.8(4) 2_676
Au2 As2 C30 C30 -64.9(5) 2_676
C38 As3 C31 C31 -86.4(5) 2_677
C32 As3 C31 C31 20.8(5) 2_677
Au3 As3 C31 C31 148.2(4) 2_677
C38 As3 C32 C37 -145.0(3) .
C31 As3 C32 C37 104.4(3) .
Au3 As3 C32 C37 -20.0(4) .
C38 As3 C32 C33 33.3(4) .
C31 As3 C32 C33 -77.3(4) .
Au3 As3 C32 C33 158.2(3) .
C37 C32 C33 C34 -1.5(6) .
As3 C32 C33 C34 -179.7(3) .
C32 C33 C34 C35 -0.5(7) .
C33 C34 C35 C36 2.0(7) .
C34 C35 C36 C37 -1.6(7) .
C35 C36 C37 C32 -0.3(7) .
C33 C32 C37 C36 1.9(6) .
As3 C32 C37 C36 -179.9(3) .
C32 As3 C38 C41 -87.6(4) .
C31 As3 C38 C41 24.0(4) .
Au3 As3 C38 C41 146.9(3) .
C32 As3 C38 C39 82.9(4) .
C31 As3 C38 C39 -165.5(3) .
Au3 As3 C38 C39 -42.6(4) .
C23 C22 C39 C38 -1.8(7) .
C41 C38 C39 C22 3.4(6) .
As3 C38 C39 C22 -167.2(3) .
C22 C23 C40 C41 2.3(7) .
C23 C40 C41 C38 -0.7(7) .
C39 C38 C41 C40 -2.2(7) .
As3 C38 C41 C40 168.0(3) .
C49 As4 C42 C43 48.3(4) .
C48 As4 C42 C43 -61.5(4) .
Au4 As4 C42 C43 169.2(3) .
C49 As4 C42 C47 -134.1(4) .
C48 As4 C42 C47 116.1(4) .
Au4 As4 C42 C47 -13.2(4) .
C47 C42 C43 C44 -1.5(7) .
As4 C42 C43 C44 176.1(4) .
C42 C43 C44 C45 1.0(7) .
C43 C44 C45 C46 0.4(8) .
C44 C45 C46 C47 -1.3(8) .
C45 C46 C47 C42 0.8(8) .
C43 C42 C47 C46 0.6(7) .
As4 C42 C47 C46 -177.0(4) .
C49 As4 C48 C48 65.1(4) 2_577
C42 As4 C48 C48 177.8(4) 2_577
Au4 As4 C48 C48 -58.5(4) 2_577
C7 C8 C49 C50 0.1(7) .
C7 C8 C49 As4 179.1(4) .
C42 As4 C49 C50 114.6(4) .
C48 As4 C49 C50 -138.1(4) .
Au4 As4 C49 C50 -7.8(4) .
C42 As4 C49 C8 -64.4(4) .
C48 As4 C49 C8 42.9(4) .
Au4 As4 C49 C8 173.2(3) .
C8 C49 C50 C51 -0.4(7) .
As4 C49 C50 C51 -179.5(4) .
C49 C50 C51 C52 0.8(7) .
C50 C51 C52 C7 -0.7(8) .
C8 C7 C52 C51 0.4(8) .
